data_4345028
loop_
_publ_author_name
'Liu, Jinyong'
'Su, Xiaoge'
'Han, Mengwei'
'Wu, Dimao'
'Gray, Danielle L.'
'Shapley, John R.'
'Werth, Charles J.'
'Strathmann, Timothy J.'

_publ_section_title
;
 Ligand Design for Isomer-Selective Oxorhenium(V) Complex Synthesis.
;
_journal_issue 3
_journal_name_full 'Inorganic chemistry'
_journal_page_first 1757
_journal_page_last 1769
_journal_paper_doi 10.1021/acs.inorgchem.6b03076
_journal_volume 56
_journal_year 2017
_chemical_absolute_configuration ad
_chemical_formula_moiety 'C32 H28 Cl N2 O5 Re'
_chemical_formula_sum 'C32 H28 Cl N2 O5 Re'
_chemical_formula_weight 742.21
_chemical_name_systematic
; 
? 
;
_space_group_crystal_system monoclinic
_space_group_IT_number 4
_space_group_name_Hall 'P 2yb'
_space_group_name_H-M_alt 'P 1 21 1'
_symmetry_space_group_name_Hall 'P 2yb'
_symmetry_space_group_name_H-M 'P 1 21 1'
_atom_sites_solution_hydrogens geom
_audit_creation_method SHELXL-2014/7
_audit_update_record
; 
? 
;
_cell_angle_alpha 90
_cell_angle_beta 91.4735(18)
_cell_angle_gamma 90
_cell_formula_units_Z 2
_cell_length_a 13.9014(7)
_cell_length_b 6.8299(3)
_cell_length_c 15.2612(8)
_cell_measurement_reflns_used 9239
_cell_measurement_temperature 100(2)
_cell_measurement_theta_max 28.33
_cell_measurement_theta_min 3.01
_cell_volume 1448.50(12)
_computing_cell_refinement 'SAINT V8.34A (Bruker, 2005)'
_computing_data_collection 'APEX2 V2014.9-0 (Bruker, 2014)'
_computing_data_reduction
; 
SAINT V8.34A, XPREP v2014/2, SADABS V2014/5, TWINABS V2012/1 
(Bruker, 2012 & 2014) 
;
_computing_molecular_graphics
; 
SHELXTL v2014-4 (Bruker, 2014), CrystalMaker v2.7.7 (CrystalMaker, 1994) 
;
_computing_publication_material 'XCIF V2014-2 (Bruker, 2014)'
_computing_structure_refinement 'SHELX-2014-6 (Sheldrick, 2014)'
_computing_structure_solution 'SHELX-2014-4 (Sheldrick, 2014)'
_diffrn_ambient_temperature 100(2)
_diffrn_measured_fraction_theta_full 0.999
_diffrn_measured_fraction_theta_max 0.998
_diffrn_measurement_device 'Bruker D8 Venture/Photon 100'
_diffrn_measurement_method 'profile data from \f and \w scans'
_diffrn_radiation_monochromator 'multilayer mirrors'
_diffrn_radiation_source 'microfocus sealed tube'
_diffrn_radiation_type MoK\a
_diffrn_radiation_wavelength 0.71073
_diffrn_radiation_wavelength_id cd95rsa
_diffrn_reflns_av_R_equivalents 0.0280
_diffrn_reflns_av_unetI/netI 0.0195
_diffrn_reflns_Laue_measured_fraction_full 0.999
_diffrn_reflns_Laue_measured_fraction_max 0.998
_diffrn_reflns_limit_h_max 18
_diffrn_reflns_limit_h_min -18
_diffrn_reflns_limit_k_max 9
_diffrn_reflns_limit_k_min -9
_diffrn_reflns_limit_l_max 20
_diffrn_reflns_limit_l_min -20
_diffrn_reflns_number 38153
_diffrn_reflns_point_group_measured_fraction_full 0.999
_diffrn_reflns_point_group_measured_fraction_max 0.997
_diffrn_reflns_theta_full 25.242
_diffrn_reflns_theta_max 28.334
_diffrn_reflns_theta_min 1.957
_exptl_absorpt_coefficient_mu 4.331
_exptl_absorpt_correction_T_max 0.7697
_exptl_absorpt_correction_T_min 0.2964
_exptl_absorpt_correction_type integration
_exptl_absorpt_process_details 'SADABS 2014/5'
_exptl_crystal_colour green
_exptl_crystal_density_diffrn 1.702
_exptl_crystal_density_method 'not measured'
_exptl_crystal_description column
_exptl_crystal_F_000 732
_exptl_crystal_id cd95rsa
_exptl_crystal_preparation
; 
The data crystal was mounted using oil (Parantone-N, Exxon) to a 
0.3 mm cryo-loop (Hampton Research) with the (-4 -1 -2) scattering 
planes roughly normal to the spindle axis. 
;
_exptl_crystal_size_max 0.35
_exptl_crystal_size_mid 0.109
_exptl_crystal_size_min 0.089
_refine_diff_density_max 3.006
_refine_diff_density_min -2.197
_refine_diff_density_rms 0.128
_refine_ls_abs_structure_details 'Flack (1983),  3292 Friedels'
_refine_ls_abs_structure_Flack -0.016(4)
_refine_ls_extinction_method none
_refine_ls_goodness_of_fit_ref 1.212
_refine_ls_hydrogen_treatment constr
_refine_ls_matrix_type full
_refine_ls_number_parameters 389
_refine_ls_number_reflns 7190
_refine_ls_number_restraints 15
_refine_ls_restrained_S_all 1.214
_refine_ls_R_factor_all 0.0250
_refine_ls_R_factor_gt 0.0232
_refine_ls_shift/su_max 0.002
_refine_ls_shift/su_mean 0.000
_refine_ls_structure_factor_coef Fsqd
_refine_ls_weighting_details 'w=1/[\s^2^(Fo^2^)+(0.0205P)^2^+2.4635P] where P=(Fo^2^+2Fc^2^)/3'
_refine_ls_weighting_scheme calc
_refine_ls_wR_factor_gt 0.0546
_refine_ls_wR_factor_ref 0.0557
_reflns_Friedel_coverage 0.844
_reflns_Friedel_fraction_full 0.999
_reflns_Friedel_fraction_max 0.994
_reflns_number_gt 6954
_reflns_number_total 7190
_reflns_threshold_expression 'I > 2\s(I)'
_cod_data_source_file ic6b03076_si_003.cif
_cod_data_source_block N,N-trans_Re(O)(Bnhoz)2Cl_(5a)
_cod_depositor_comments 'Adding full bibliography for 4345027--4345029.cif.'
_cod_database_code 4345028
_shelx_shelxl_version_number 2014/7
_shelx_space_group_comment
; 
The symmetry employed for this shelxl refinement is uniquely defined 
by the following loop, which should always be used as a source of 
symmetry information in preference to the above space-group names. 
They are only intended as comments. 
;
_shelx_estimated_absorpt_t_min 0.313
_shelx_estimated_absorpt_t_max 0.699
_exptl_absorpt_special_details
; 
 The following wavelength and cell were deduced by SADABS from the 
 direction cosines etc. They are given here for emergency use only: 
 CELL 0.71084   13.907    6.832   15.265   90.009   91.480   90.006 
;

loop_
_space_group_symop_operation_xyz
'x, y, z'
'-x, y+1/2, -z'

loop_
_atom_site_label
_atom_site_type_symbol
_atom_site_fract_x
_atom_site_fract_y
_atom_site_fract_z
_atom_site_U_iso_or_equiv
_atom_site_adp_type
_atom_site_occupancy
_atom_site_site_symmetry_order
_atom_site_calc_flag
_atom_site_refinement_flags_posn
_atom_site_refinement_flags_adp
_atom_site_refinement_flags_occupancy
_atom_site_disorder_assembly
_atom_site_disorder_group
Re1 Re 0.33456(2) 0.69804(5) 0.69847(2) 0.01688(5) Uani 1 1 d D . . . .
Cl1 Cl 0.48430(14) 0.8309(3) 0.75252(14) 0.0256(6) Uani 0.736(6) 1 d D U P A 1
O1 O 0.3232(4) 0.8843(8) 0.6215(4) 0.0253(14) Uani 0.736(6) 1 d D U P A 1
Cl1A Cl 0.2767(4) 0.8569(8) 0.5726(4) 0.0294(18) Uani 0.264(6) 1 d D U P A 2
O1A O 0.4423(9) 0.823(2) 0.7024(13) 0.029(4) Uani 0.264(6) 1 d D U P A 2
O2 O 0.2119(3) 0.5537(7) 0.6721(3) 0.0312(10) Uani 1 1 d . . . . .
O3 O 0.4162(3) 0.2690(6) 0.5153(3) 0.0236(8) Uani 1 1 d . . . . .
O4 O 0.3495(3) 0.5203(6) 0.8009(2) 0.0220(8) Uani 1 1 d . . . . .
O5 O 0.2265(3) 1.0146(6) 0.9155(3) 0.0364(11) Uani 1 1 d . . . . .
N1 N 0.4008(3) 0.4866(6) 0.6225(3) 0.0163(8) Uani 1 1 d . . . . .
N2 N 0.2606(3) 0.8720(7) 0.7883(3) 0.0233(10) Uani 1 1 d . . . . .
C1 C 0.1886(4) 0.4422(8) 0.6043(4) 0.0205(10) Uani 1 1 d . . . . .
C2 C 0.2552(4) 0.3531(9) 0.5491(4) 0.0221(11) Uani 1 1 d . . . . .
C3 C 0.2213(4) 0.2349(13) 0.4798(4) 0.043(3) Uani 1 1 d . . . . .
H3 H 0.2661 0.1747 0.4423 0.051 Uiso 1 1 calc R U . . .
C4 C 0.1251(4) 0.205(2) 0.4651(5) 0.051(2) Uani 1 1 d . . . . .
H4 H 0.1033 0.1227 0.4184 0.061 Uiso 1 1 calc R U . . .
C5 C 0.0586(4) 0.2960(11) 0.5196(5) 0.0375(15) Uani 1 1 d . . . . .
H5 H -0.0084 0.2780 0.5090 0.045 Uiso 1 1 calc R U . . .
C6 C 0.0901(4) 0.4104(9) 0.5877(4) 0.0257(12) Uani 1 1 d . . . . .
H6 H 0.0445 0.4697 0.6246 0.031 Uiso 1 1 calc R U . . .
C7 C 0.3579(4) 0.3754(8) 0.5651(3) 0.0175(10) Uani 1 1 d . . . . .
C8 C 0.5148(4) 0.3279(9) 0.5376(4) 0.0237(11) Uani 1 1 d . . . . .
H8A H 0.5420 0.4080 0.4902 0.028 Uiso 1 1 calc R U . . .
H8B H 0.5563 0.2119 0.5477 0.028 Uiso 1 1 calc R U . . .
C9 C 0.5061(4) 0.4482(8) 0.6219(3) 0.0171(9) Uani 1 1 d . . . . .
H9 H 0.5420 0.5743 0.6165 0.021 Uiso 1 1 calc R U . . .
C10 C 0.5397(4) 0.3398(9) 0.7049(4) 0.0248(12) Uani 1 1 d . . . . .
H10A H 0.5170 0.4097 0.7572 0.030 Uiso 1 1 calc R U . . .
H10B H 0.5124 0.2060 0.7049 0.030 Uiso 1 1 calc R U . . .
C11 C 0.6485(4) 0.3289(10) 0.7080(4) 0.0267(12) Uani 1 1 d . . . . .
C12 C 0.7021(5) 0.4886(11) 0.7366(4) 0.0341(14) Uani 1 1 d . . . . .
H12 H 0.6699 0.6021 0.7568 0.041 Uiso 1 1 calc R U . . .
C13 C 0.8026(5) 0.4859(13) 0.7364(5) 0.0417(17) Uani 1 1 d . . . . .
H13 H 0.8383 0.5964 0.7565 0.050 Uiso 1 1 calc R U . . .
C14 C 0.8500(5) 0.3211(14) 0.7067(5) 0.044(2) Uani 1 1 d . . . . .
H14 H 0.9183 0.3189 0.7063 0.053 Uiso 1 1 calc R U . . .
C15 C 0.7983(5) 0.1606(14) 0.6776(5) 0.045(3) Uani 1 1 d . . . . .
H15 H 0.8310 0.0484 0.6568 0.053 Uiso 1 1 calc R U . . .
C16 C 0.6967(5) 0.1626(11) 0.6788(4) 0.036(2) Uani 1 1 d . . . . .
H16 H 0.6612 0.0510 0.6597 0.043 Uiso 1 1 calc R U . . .
C17 C 0.3574(4) 0.5533(9) 0.8871(4) 0.0225(11) Uani 1 1 d . . . . .
C18 C 0.3206(4) 0.7249(12) 0.9255(4) 0.0266(16) Uani 1 1 d . . . . .
C19 C 0.3292(5) 0.7461(11) 1.0181(4) 0.045(2) Uani 1 1 d . . . . .
H19 H 0.3042 0.8592 1.0457 0.054 Uiso 1 1 calc R U . . .
C20 C 0.3740(7) 0.6018(15) 1.0679(5) 0.058(2) Uani 1 1 d . . . . .
H20 H 0.3799 0.6175 1.1296 0.070 Uiso 1 1 calc R U . . .
C21 C 0.4100(6) 0.4363(14) 1.0296(5) 0.0469(19) Uani 1 1 d . . . . .
H21 H 0.4411 0.3396 1.0650 0.056 Uiso 1 1 calc R U . . .
C22 C 0.4012(5) 0.4097(11) 0.9400(4) 0.0341(14) Uani 1 1 d . . . . .
H22 H 0.4250 0.2934 0.9142 0.041 Uiso 1 1 calc R U . . .
C23 C 0.2708(4) 0.8690(8) 0.8725(4) 0.0256(12) Uani 1 1 d . . . . .
C24 C 0.1900(5) 1.1478(8) 0.8478(5) 0.0415(19) Uani 1 1 d . . . . .
H24A H 0.2313 1.2654 0.8440 0.050 Uiso 1 1 calc R U . . .
H24B H 0.1235 1.1896 0.8600 0.050 Uiso 1 1 calc R U . . .
C25 C 0.1926(5) 1.0289(8) 0.7635(5) 0.0324(15) Uani 1 1 d . . . . .
H25 H 0.2208 1.1105 0.7162 0.039 Uiso 1 1 calc R U . . .
C26 C 0.0945(4) 0.9479(9) 0.7314(4) 0.0312(14) Uani 1 1 d . . . . .
H26A H 0.0553 1.0576 0.7076 0.037 Uiso 1 1 calc R U . . .
H26B H 0.1052 0.8549 0.6829 0.037 Uiso 1 1 calc R U . . .
C27 C 0.0380(4) 0.8449(9) 0.8013(4) 0.0240(11) Uani 1 1 d . . . . .
C28 C -0.0376(4) 0.9403(9) 0.8424(4) 0.0283(12) Uani 1 1 d . . . . .
H28 H -0.0530 1.0711 0.8262 0.034 Uiso 1 1 calc R U . . .
C29 C -0.0904(4) 0.8485(11) 0.9064(4) 0.0307(13) Uani 1 1 d . . . . .
H29 H -0.1414 0.9161 0.9336 0.037 Uiso 1 1 calc R U . . .
C30 C -0.0686(4) 0.6579(9) 0.9305(4) 0.0287(17) Uani 1 1 d . . . . .
H30 H -0.1050 0.5941 0.9740 0.034 Uiso 1 1 calc R U . . .
C31 C 0.0069(4) 0.5593(8) 0.8908(4) 0.0235(11) Uani 1 1 d . . . . .
H31 H 0.0224 0.4290 0.9077 0.028 Uiso 1 1 calc R U . . .
C32 C 0.0591(4) 0.6526(8) 0.8266(4) 0.0213(13) Uani 1 1 d . . . . .
H32 H 0.1100 0.5847 0.7995 0.026 Uiso 1 1 calc R U . . .

loop_
_atom_site_aniso_label
_atom_site_aniso_U_11
_atom_site_aniso_U_22
_atom_site_aniso_U_33
_atom_site_aniso_U_23
_atom_site_aniso_U_13
_atom_site_aniso_U_12
Re1 0.01540(8) 0.01461(8) 0.02111(8) 0.00031(14) 0.00991(5) 0.00134(13)
Cl1 0.0221(10) 0.0210(9) 0.0341(12) -0.0050(7) 0.0090(8) -0.0064(7)
O1 0.025(3) 0.022(3) 0.029(3) 0.006(2) 0.019(3) 0.004(2)
Cl1A 0.029(3) 0.027(3) 0.033(3) 0.012(2) 0.020(3) 0.011(2)
O1A 0.021(8) 0.027(8) 0.039(10) -0.017(7) 0.012(7) 0.002(6)
O2 0.023(2) 0.046(3) 0.026(2) -0.0171(19) 0.0128(16) -0.0108(19)
O3 0.0155(17) 0.0279(19) 0.0277(19) -0.0087(15) 0.0076(15) 0.0018(14)
O4 0.030(2) 0.0195(19) 0.0172(18) -0.0021(14) 0.0090(15) -0.0020(16)
O5 0.040(3) 0.022(2) 0.048(3) -0.018(2) 0.030(2) -0.0048(19)
N1 0.014(2) 0.019(2) 0.0163(19) 0.0004(16) 0.0067(15) 0.0058(16)
N2 0.023(2) 0.015(2) 0.033(3) -0.0028(18) 0.0190(19) -0.0002(17)
C1 0.016(2) 0.023(3) 0.023(3) 0.001(2) 0.0059(19) 0.0018(19)
C2 0.016(2) 0.027(3) 0.024(3) -0.003(2) 0.006(2) -0.001(2)
C3 0.022(3) 0.061(7) 0.045(3) -0.033(4) 0.010(2) -0.013(3)
C4 0.025(3) 0.073(5) 0.055(4) -0.029(7) 0.006(3) -0.008(6)
C5 0.017(3) 0.054(4) 0.042(4) -0.009(3) 0.004(2) -0.005(3)
C6 0.015(2) 0.032(3) 0.031(3) 0.003(2) 0.007(2) 0.003(2)
C7 0.016(2) 0.019(2) 0.018(2) -0.0007(19) 0.0076(18) 0.0040(18)
C8 0.014(2) 0.028(3) 0.029(3) -0.009(2) 0.008(2) 0.002(2)
C9 0.014(2) 0.019(2) 0.018(2) 0.0016(19) 0.0049(18) 0.0025(18)
C10 0.020(3) 0.030(3) 0.025(3) 0.011(2) 0.009(2) 0.011(2)
C11 0.021(3) 0.039(3) 0.020(3) 0.011(2) 0.003(2) 0.013(2)
C12 0.028(3) 0.045(4) 0.028(3) 0.008(3) -0.002(2) 0.005(3)
C13 0.029(3) 0.062(5) 0.034(3) 0.017(3) -0.009(3) -0.001(3)
C14 0.019(3) 0.072(6) 0.042(4) 0.027(4) -0.001(3) 0.008(3)
C15 0.029(3) 0.055(7) 0.049(4) 0.016(4) 0.010(3) 0.021(4)
C16 0.028(3) 0.040(6) 0.041(3) 0.010(3) 0.002(2) 0.018(3)
C17 0.018(2) 0.029(3) 0.020(2) -0.003(2) 0.004(2) -0.005(2)
C18 0.025(2) 0.029(5) 0.026(2) -0.014(3) 0.0072(18) -0.010(3)
C19 0.047(4) 0.058(6) 0.030(3) -0.017(3) 0.010(3) -0.021(3)
C20 0.066(5) 0.088(7) 0.020(3) -0.002(4) -0.007(3) -0.030(5)
C21 0.047(4) 0.066(5) 0.027(3) 0.010(3) -0.011(3) -0.009(4)
C22 0.028(3) 0.044(4) 0.031(3) 0.009(3) 0.001(2) 0.002(3)
C23 0.025(3) 0.019(3) 0.033(3) -0.014(2) 0.020(2) -0.007(2)
C24 0.040(4) 0.018(3) 0.069(5) -0.008(3) 0.034(3) -0.001(2)
C25 0.034(3) 0.014(3) 0.051(4) 0.009(2) 0.030(3) 0.006(2)
C26 0.030(3) 0.029(3) 0.036(3) 0.017(3) 0.019(3) 0.014(2)
C27 0.020(3) 0.028(3) 0.024(3) 0.007(2) 0.007(2) 0.008(2)
C28 0.024(3) 0.029(3) 0.032(3) 0.005(2) 0.010(2) 0.010(2)
C29 0.018(3) 0.042(4) 0.032(3) -0.005(3) 0.010(2) 0.006(3)
C30 0.020(2) 0.035(5) 0.031(3) 0.001(3) 0.015(2) -0.006(2)
C31 0.029(3) 0.014(2) 0.028(3) 0.000(2) 0.005(2) 0.002(2)
C32 0.017(2) 0.025(4) 0.022(2) 0.002(2) 0.0073(18) 0.0051(19)

loop_
_atom_type_symbol
_atom_type_description
_atom_type_scat_dispersion_real
_atom_type_scat_dispersion_imag
_atom_type_scat_source
C C 0.0033 0.0016 'International Tables Vol C Tables 4.2.6.8 and 6.1.1.4'
H H 0.0000 0.0000 'International Tables Vol C Tables 4.2.6.8 and 6.1.1.4'
N N 0.0061 0.0033 'International Tables Vol C Tables 4.2.6.8 and 6.1.1.4'
O O 0.0106 0.0060 'International Tables Vol C Tables 4.2.6.8 and 6.1.1.4'
Cl Cl 0.1484 0.1585 'International Tables Vol C Tables 4.2.6.8 and 6.1.1.4'
Re Re -1.0185 7.2310 'International Tables Vol C Tables 4.2.6.8 and 6.1.1.4'

loop_
_exptl_crystal_face_index_h
_exptl_crystal_face_index_k
_exptl_crystal_face_index_l
_exptl_crystal_face_perp_dist
0.00 0.00 1.00 0.0170
0.00 0.00 -1.00 0.0540
1.00 0.00 0.00 0.0280
-1.00 0.00 0.00 0.0440
0.00 1.00 0.00 0.1650

loop_
_geom_angle_atom_site_label_1
_geom_angle_atom_site_label_2
_geom_angle_atom_site_label_3
_geom_angle
O1A Re1 O4 101.7(7)
O1 Re1 O4 170.6(2)
O1A Re1 O2 170.4(6)
O1 Re1 O2 99.3(3)
O4 Re1 O2 85.90(19)
O1A Re1 N1 88.1(5)
O1 Re1 N1 99.5(2)
O4 Re1 N1 88.57(16)
O2 Re1 N1 86.15(17)
O1A Re1 N2 97.8(5)
O1 Re1 N2 89.4(2)
O4 Re1 N2 82.82(17)
O2 Re1 N2 88.92(18)
N1 Re1 N2 170.37(17)
O1A Re1 Cl1A 94.5(7)
O4 Re1 Cl1A 163.7(2)
O2 Re1 Cl1A 77.8(2)
N1 Re1 Cl1A 90.73(18)
N2 Re1 Cl1A 96.31(19)
O1 Re1 Cl1 91.1(2)
O4 Re1 Cl1 83.59(13)
O2 Re1 Cl1 169.49(15)
N1 Re1 Cl1 93.53(13)
N2 Re1 Cl1 89.81(14)
C1 O2 Re1 129.3(3)
C7 O3 C8 107.2(4)
C17 O4 Re1 132.5(4)
C23 O5 C24 105.6(5)
C7 N1 C9 109.2(4)
C7 N1 Re1 125.6(3)
C9 N1 Re1 125.1(3)
C23 N2 C25 108.8(5)
C23 N2 Re1 126.7(4)
C25 N2 Re1 124.4(4)
O2 C1 C6 116.8(5)
O2 C1 C2 124.6(5)
C6 C1 C2 118.6(5)
C3 C2 C1 119.2(5)
C3 C2 C7 119.8(5)
C1 C2 C7 120.9(5)
C4 C3 C2 121.3(6)
C4 C3 H3 119.4
C2 C3 H3 119.4
C3 C4 C5 119.5(8)
C3 C4 H4 120.3
C5 C4 H4 120.3
C6 C5 C4 120.2(6)
C6 C5 H5 119.9
C4 C5 H5 119.9
C5 C6 C1 121.2(5)
C5 C6 H6 119.4
C1 C6 H6 119.4
N1 C7 O3 115.4(5)
N1 C7 C2 127.6(5)
O3 C7 C2 117.0(5)
O3 C8 C9 104.4(4)
O3 C8 H8A 110.9
C9 C8 H8A 110.9
O3 C8 H8B 110.9
C9 C8 H8B 110.9
H8A C8 H8B 108.9
N1 C9 C10 111.0(4)
N1 C9 C8 101.5(4)
C10 C9 C8 114.0(5)
N1 C9 H9 110.0
C10 C9 H9 110.0
C8 C9 H9 110.0
C11 C10 C9 109.5(4)
C11 C10 H10A 109.8
C9 C10 H10A 109.8
C11 C10 H10B 109.8
C9 C10 H10B 109.8
H10A C10 H10B 108.2
C12 C11 C16 118.8(6)
C12 C11 C10 120.0(6)
C16 C11 C10 121.1(6)
C11 C12 C13 121.2(7)
C11 C12 H12 119.4
C13 C12 H12 119.4
C14 C13 C12 119.6(8)
C14 C13 H13 120.2
C12 C13 H13 120.2
C15 C14 C13 120.3(6)
C15 C14 H14 119.9
C13 C14 H14 119.9
C14 C15 C16 120.0(8)
C14 C15 H15 120.0
C16 C15 H15 120.0
C11 C16 C15 120.0(7)
C11 C16 H16 120.0
C15 C16 H16 120.0
O4 C17 C22 118.2(5)
O4 C17 C18 121.8(5)
C22 C17 C18 119.9(6)
C17 C18 C19 118.4(7)
C17 C18 C23 120.5(5)
C19 C18 C23 121.0(6)
C20 C19 C18 119.9(7)
C20 C19 H19 120.1
C18 C19 H19 120.1
C21 C20 C19 121.2(7)
C21 C20 H20 119.4
C19 C20 H20 119.4
C20 C21 C22 120.3(8)
C20 C21 H21 119.8
C22 C21 H21 119.8
C21 C22 C17 120.3(7)
C21 C22 H22 119.8
C17 C22 H22 119.8
N2 C23 O5 115.7(6)
N2 C23 C18 127.6(5)
O5 C23 C18 116.7(5)
O5 C24 C25 104.5(5)
O5 C24 H24A 110.9
C25 C24 H24A 110.9
O5 C24 H24B 110.9
C25 C24 H24B 110.9
H24A C24 H24B 108.9
N2 C25 C24 101.6(6)
N2 C25 C26 112.2(5)
C24 C25 C26 114.8(5)
N2 C25 H25 109.3
C24 C25 H25 109.3
C26 C25 H25 109.3
C27 C26 C25 114.5(5)
C27 C26 H26A 108.6
C25 C26 H26A 108.6
C27 C26 H26B 108.6
C25 C26 H26B 108.6
H26A C26 H26B 107.6
C28 C27 C32 118.0(5)
C28 C27 C26 120.6(6)
C32 C27 C26 121.4(5)
C29 C28 C27 121.5(6)
C29 C28 H28 119.2
C27 C28 H28 119.2
C30 C29 C28 119.7(6)
C30 C29 H29 120.1
C28 C29 H29 120.1
C29 C30 C31 120.0(5)
C29 C30 H30 120.0
C31 C30 H30 120.0
C32 C31 C30 119.8(5)
C32 C31 H31 120.1
C30 C31 H31 120.1
C31 C32 C27 121.0(5)
C31 C32 H32 119.5
C27 C32 H32 119.5

loop_
_geom_bond_atom_site_label_1
_geom_bond_atom_site_label_2
_geom_bond_distance
Re1 O1A 1.724(12)
Re1 O1 1.736(6)
Re1 O4 1.986(4)
Re1 O2 2.001(4)
Re1 N1 2.081(4)
Re1 N2 2.103(4)
Re1 Cl1A 2.331(6)
Re1 Cl1 2.398(2)
O2 C1 1.319(7)
O3 C7 1.339(6)
O3 C8 1.461(6)
O4 C17 1.336(6)
O5 C23 1.350(6)
O5 C24 1.458(9)
N1 C7 1.293(7)
N1 C9 1.488(6)
N2 C23 1.289(8)
N2 C25 1.472(8)
C1 C6 1.403(8)
C1 C2 1.406(7)
C2 C3 1.402(8)
C2 C7 1.451(7)
C3 C4 1.365(8)
C3 H3 0.9500
C4 C5 1.405(10)
C4 H4 0.9500
C5 C6 1.363(9)
C5 H5 0.9500
C6 H6 0.9500
C8 C9 1.534(7)
C8 H8A 0.9900
C8 H8B 0.9900
C9 C10 1.530(7)
C9 H9 1.0000
C10 C11 1.514(7)
C10 H10A 0.9900
C10 H10B 0.9900
C11 C12 1.385(10)
C11 C16 1.397(9)
C12 C13 1.398(9)
C12 H12 0.9500
C13 C14 1.386(12)
C13 H13 0.9500
C14 C15 1.378(12)
C14 H14 0.9500
C15 C16 1.413(9)
C15 H15 0.9500
C16 H16 0.9500
C17 C22 1.400(9)
C17 C18 1.412(9)
C18 C19 1.423(8)
C18 C23 1.440(10)
C19 C20 1.382(12)
C19 H19 0.9500
C20 C21 1.372(13)
C20 H20 0.9500
C21 C22 1.382(10)
C21 H21 0.9500
C22 H22 0.9500
C24 C25 1.523(10)
C24 H24A 0.9900
C24 H24B 0.9900
C25 C26 1.540(10)
C25 H25 1.0000
C26 C27 1.515(8)
C26 H26A 0.9900
C26 H26B 0.9900
C27 C28 1.398(8)
C27 C32 1.398(8)
C28 C29 1.387(9)
C28 H28 0.9500
C29 C30 1.384(10)
C29 H29 0.9500
C30 C31 1.398(8)
C30 H30 0.9500
C31 C32 1.389(7)
C31 H31 0.9500
C32 H32 0.9500
